data_1533644
loop_
_publ_author_name
'Battle, P.D.'
'Burley, J.C.'
'Sloan, J.'
'Gallon, D.J.'
'Grey, C.P.'

_publ_section_title
;
 Magnetism and structural chemistry of the n=2 Ruddlesden-Popper phase La3
 Li Mn O7
;
_journal_name_full 'Journal of Solid State Chemistry'
_journal_page_first 119
_journal_page_last 125
_journal_volume 177
_journal_year 2004
_chemical_formula_sum 'La3 Li Mn O7'
_chemical_name_systematic 'La3 (Li Mn O7)'
_space_group_IT_number 136
_symmetry_space_group_name_Hall '-P 4n 2n'
_symmetry_space_group_name_H-M 'P 42/m n m'
_cell_angle_alpha 90
_cell_angle_beta 90
_cell_angle_gamma 90
_cell_formula_units_Z 4
_cell_length_a 5.39596
_cell_length_b 5.39596
_cell_length_c 20.2297
_cell_volume 589.016
_citation_journal_id_ASTM JSSCBI
_cod_data_source_file Battle_JSSCBI_2004_1640.cif
_cod_data_source_block La3Li1Mn1O7
_cod_original_cell_volume 589.0157
_cod_original_formula_sum 'La3 Li1 Mn1 O7'
_cod_database_code 1533644

loop_
_symmetry_equiv_pos_as_xyz
x,y,z
-y+1/2,x+1/2,z+1/2
-x,-y,z
y+1/2,-x+1/2,z+1/2
x+1/2,-y+1/2,-z+1/2
y,x,-z
-x+1/2,y+1/2,-z+1/2
-y,-x,-z
-x,-y,-z
y-1/2,-x-1/2,-z-1/2
x,y,-z
-y-1/2,x-1/2,-z-1/2
-x-1/2,y-1/2,z-1/2
-y,-x,z
x-1/2,-y-1/2,z-1/2
y,x,z

loop_
_atom_site_label
_atom_site_type_symbol
_atom_site_fract_x
_atom_site_fract_y
_atom_site_fract_z
_atom_site_occupancy
_atom_site_U_iso_or_equiv
O5 O-2 0 0 0.4115 1 0.0
Li1 Li+1 0.259 0.259 0.4056 0.5 0.0
O2 O-2 0.2267 0.2267 0.2973 1 0.0
O3 O-2 0 0.5 0.0969 1 0.0
La1 La+3 0.2508 0.2508 0 1 0.0
La2 La+3 0.2577 0.2577 0.17853 1 0.0
O4 O-2 0 0 0.1026 1 0.0
O1 O-2 0.2266 0.7734 0 1 0.0
Mn1 Mn+4 0.259 0.259 0.4056 0.5 0.0
